data_1536845
loop_
_publ_author_name
'Faza, N.'
'Treutmann, W.'
'Babel, D.'

_publ_section_title
;
 Struktur- und magnetochemische Untersuchungen an den ternaeren Phosphaten
 Ba2 M(II) (P O4)2 (M(II) = Mn, Co) und Strukturverfeinerung von Ba Ni2 (P
 O4)2
;
_journal_name_full 'Zeitschrift fuer Anorganische und Allgemeine Chemie'
_journal_page_first 687
_journal_page_last 692
_journal_volume 627
_journal_year 2001
_chemical_formula_sum 'Ba2 Mn O8 P2'
_chemical_name_systematic 'Ba2 Mn (P O4)2'
_space_group_IT_number 14
_symmetry_space_group_name_Hall '-P 2yn'
_symmetry_space_group_name_H-M 'P 1 21/n 1'
_cell_angle_alpha 90
_cell_angle_beta 90.26
_cell_angle_gamma 90
_cell_formula_units_Z 4
_cell_length_a 5.311
_cell_length_b 8.968
_cell_length_c 16.256
_cell_volume 774.250
_citation_journal_id_ASTM ZAACAB
_cod_data_source_file Faza_ZAACAB_2001_44.cif
_cod_data_source_block Ba2Mn1O8P2
_cod_original_cell_volume 774.2499
_cod_original_sg_symbol_Hall '-P 2ybc (x-z,y,z)'
_cod_original_formula_sum 'Ba2 Mn1 O8 P2'
_cod_database_code 1536845

loop_
_symmetry_equiv_pos_as_xyz
x,y,z
-x+1/2,y+1/2,-z+1/2
-x,-y,-z
x-1/2,-y-1/2,z-1/2

loop_
_atom_site_label
_atom_site_type_symbol
_atom_site_fract_x
_atom_site_fract_y
_atom_site_fract_z
_atom_site_occupancy
_atom_site_U_iso_or_equiv
O5 O-2 0.3248 0.5326 0.0823 1 0.0
P2 P+5 0.2388 0.6043 0.16254 1 0.0
Ba2 Ba+2 0.73815 0.84262 0.27069 1 0.0
O2 O-2 0.5188 0.6973 0.3987 1 0.0
Ba1 Ba+2 0.29123 0.29772 -0.02039 1 0.0
O7 O-2 -0.0531 0.6136 0.1667 1 0.0
O4 O-2 0.9804 0.6511 0.3776 1 0.0
O3 O-2 0.6745 0.4397 0.3876 1 0.0
Mn1 Mn+2 0.2662 0.48267 0.36337 1 0.0
O1 O-2 0.7842 0.5941 0.5146 1 0.0
P1 P+5 0.7396 0.5953 0.42199 1 0.0
O6 O-2 0.3564 0.7626 0.1685 1 0.0
O8 O-2 0.3345 0.5109 0.235 1 0.0
